data_1575651
loop_
_publ_author_name
'Molinska, Paulina'
'Male, Louise'
'Lewis, James E. M.'

_publ_section_title
;
 Coordination sphere interactions drive isomer selection in heteroleptic
 Pd(ii) cages with low-symmetry ligands.
;
_journal_issue 38
_journal_name_full 'Chemical science'
_journal_page_first 17939
_journal_page_last 17947
_journal_paper_doi 10.1039/d5sc04881h
_journal_volume 16
_journal_year 2025
_chemical_formula_moiety 'C72 H44 N8 Pd2, 4(B F4), 4(C2 H3 N)'
_chemical_formula_sum 'C80 H56 B4 F16 N12 Pd2'
_chemical_formula_weight 1745.40
_space_group_crystal_system triclinic
_space_group_IT_number 2
_space_group_name_Hall '-P 1'
_space_group_name_H-M_alt 'P -1'
_atom_sites_solution_hydrogens geom
_atom_sites_solution_primary dual
_audit_creation_date 2024-10-10
_audit_creation_method
;
Olex2 1.5
(compiled 2024.02.16 svn.r378c4104 for OlexSys, GUI svn.r6928)
;
_audit_update_record
;
2025-05-15 deposited with the CCDC.	2025-08-22 downloaded from the CCDC.
;
_cell_angle_alpha 109.672(2)
_cell_angle_beta 93.5810(10)
_cell_angle_gamma 105.223(2)
_cell_formula_units_Z 2
_cell_length_a 12.9423(2)
_cell_length_b 19.0119(4)
_cell_length_c 20.2700(3)
_cell_measurement_reflns_used 39549
_cell_measurement_temperature 100.00(10)
_cell_measurement_theta_max 76.6650
_cell_measurement_theta_min 4.0370
_cell_volume 4468.80(16)
_computing_cell_refinement 'CrysAlisPro 1.171.43.116a (Rigaku OD, 2024)'
_computing_data_collection 'CrysAlisPro system (CCD 43.116a 64-bit (release 22-03-2024))'
_computing_data_reduction 'CrysAlisPro 1.171.43.116a (Rigaku OD, 2024)'
_computing_molecular_graphics 'Olex2 1.5 (Dolomanov et al., 2009)'
_computing_publication_material 'Olex2 1.5 (Dolomanov et al., 2009)'
_computing_structure_refinement 'SHELXL 2019/3 (Sheldrick, 2015)'
_computing_structure_solution 'SHELXT 2018/2 (Sheldrick, 2018)'
_diffrn_ambient_environment N~2~
_diffrn_ambient_temperature 100.00(10)
_diffrn_detector 'CCD plate'
_diffrn_detector_area_resol_mean 5.1768
_diffrn_detector_type Atlas
_diffrn_measured_fraction_theta_full 1.000
_diffrn_measured_fraction_theta_max 0.985
_diffrn_measurement_details
;
List of Runs (angles in degrees, time in seconds):

  # Type    Start    End  Width  t~exp~   \w     \q     \k     \f   Frames
#--------------------------------------------------------------------------
  1  \w    -82.00  41.00   1.00    1.42    --  -40.21  21.00  20.00  123
  2  \w    -82.00  41.00   1.00    1.42    --  -40.21  21.00  20.00  123
  3  \w   -121.00   2.00   1.00    1.42    --  -40.21 -21.00-145.00  123
  4  \w     -2.00 121.00   1.00    1.42    --   40.21  21.00  20.00  123
  5  \w     32.00 155.00   1.00    5.68    --  113.00 -21.00-145.00  123
  6  \w     71.00 178.00   1.00    5.68    --  113.00  21.00  20.00  107
  7  \w   -116.00 -14.00   1.00    1.42    --  -40.21 -38.00-150.00  102
  8  \w    -21.00  74.00   1.00    1.42    --   40.21 -77.00 120.00   95
  9  \w      3.00  30.00   1.00    1.42    --   40.21  88.00-110.88   27
 10  \w      3.00  30.00   1.00    1.42    --   40.21  89.00 -75.47   27
 11  \w      3.00  30.00   1.00    1.42    --   40.21  89.00 -19.17   27
 12  \w    -41.00  82.00   1.00    1.42    --   40.21 -21.00-145.00  123
 13  \w      6.00  81.00   1.00    1.42    --   40.21 -99.00  60.00   75
 14  \w      3.00  30.00   1.00    1.42    --   40.21  89.00  29.71   27
 15  \w    103.00 178.00   1.00    5.68    --  113.00  77.00-180.00   75
 16  \w     38.00 109.00   1.00    5.68    --  113.00-111.00-180.00   71
 17  \w    103.00 178.00   1.00    5.68    --  113.00  77.00 -60.00   75
 18  \w     38.00 109.00   1.00    5.68    --  113.00-111.00  60.00   71
 19  \w     34.00 147.00   1.00    5.68    --  113.00 -77.00 -30.00  113
 20  \w     29.00 107.00   1.00    5.68    --  113.00 -94.00-150.00   78
 21  \w     38.00 109.00   1.00    5.68    --  113.00-111.00 120.00   71
 22  \w     83.00 178.00   1.00    5.68    --  113.00  61.00-120.00   95
 23  \w     38.00 141.00   1.00    5.68    --  113.00 -45.00 -60.00  103
 24  \w     29.00 107.00   1.00    5.68    --  113.00 -94.00 -60.00   78
 25  \w     38.00 141.00   1.00    5.68    --  113.00 -45.00  60.00  103
 26  \w     38.00 141.00   1.00    5.68    --  113.00 -45.00  60.00  103
 27  \w     38.00 109.00   1.00    5.68    --  113.00-111.00 -60.00   71
 28  \w    103.00 178.00   1.00    5.68    --  113.00  77.00  30.00   75
 29  \w    103.00 178.00   1.00    5.68    --  113.00  77.00  90.00   75
 30  \w    104.00 178.00   1.00    5.68    --  113.00 111.00 -60.00   74
 31  \w     38.00 109.00   1.00    5.68    --  113.00-111.00   0.00   71
 32  \w    104.00 178.00   1.00    5.68    --  113.00 111.00-150.00   74
 33  \w     29.00 107.00   1.00    5.68    --  113.00 -94.00-120.00   78
 34  \w     29.00 107.00   1.00    5.68    --  113.00 -94.00 150.00   78
 35  \w      3.00  30.00   1.00    1.42    --   40.21  89.00  85.88   27
 36  \w      4.00  31.00   1.00    1.42    --   40.21  86.00-174.04   27
 37  \w     11.00 114.00   1.00    1.42    --   40.21  57.00  90.00  103
 38  \w      4.00  31.00   1.00    1.42    --   40.21  86.00 140.48   27
 39  \w     27.00  95.00   1.00    1.42    --   40.21-125.00 -60.00   68
 40  \w     11.00 114.00   1.00    1.42    --   40.21  57.00-180.00  103
 41  \w      4.00  31.00   1.00    1.42    --   40.21  86.00  61.64   27
 42  \w      6.00  81.00   1.00    1.42    --   40.21 -99.00-150.00   75
 43  \w      4.00  31.00   1.00    1.42    --   40.21  86.00-141.30   27
 44  \w     52.00 178.00   1.00    5.68    --  113.00  15.00 150.00  126
 45  \w     85.00 178.00   1.00    5.68    --  113.00  45.00 -60.00   93
;
_diffrn_measurement_device 'four-circle diffractometer'
_diffrn_measurement_device_type 'SuperNova, Dual, Cu at home/near, Atlas'
_diffrn_measurement_method '\w scans'
_diffrn_orient_matrix_type 'CrysAlisPro convention (1999,Acta A55,543-557)'
_diffrn_orient_matrix_UB_11 -0.0375554000
_diffrn_orient_matrix_UB_12 -0.0867956000
_diffrn_orient_matrix_UB_13 -0.0080569000
_diffrn_orient_matrix_UB_21 0.1187243000
_diffrn_orient_matrix_UB_22 0.0037186000
_diffrn_orient_matrix_UB_23 0.0197485000
_diffrn_orient_matrix_UB_31 -0.0119858000
_diffrn_orient_matrix_UB_32 0.0244944000
_diffrn_orient_matrix_UB_33 0.0790209000
_diffrn_radiation_monochromator mirror
_diffrn_radiation_probe x-ray
_diffrn_radiation_type 'Cu K\a'
_diffrn_radiation_wavelength 1.54184
_diffrn_reflns_av_R_equivalents 0.0448
_diffrn_reflns_av_unetI/netI 0.0331
_diffrn_reflns_Laue_measured_fraction_full 1.000
_diffrn_reflns_Laue_measured_fraction_max 0.985
_diffrn_reflns_limit_h_max 16
_diffrn_reflns_limit_h_min -16
_diffrn_reflns_limit_k_max 24
_diffrn_reflns_limit_k_min -23
_diffrn_reflns_limit_l_max 25
_diffrn_reflns_limit_l_min -20
_diffrn_reflns_number 90234
_diffrn_reflns_point_group_measured_fraction_full 1.000
_diffrn_reflns_point_group_measured_fraction_max 0.985
_diffrn_reflns_theta_full 67.684
_diffrn_reflns_theta_max 77.340
_diffrn_reflns_theta_min 3.589
_diffrn_source 'micro-focus sealed X-ray tube'
_diffrn_source_type 'SuperNova (Cu) X-ray Source'
_exptl_absorpt_coefficient_mu 3.931
_exptl_absorpt_correction_T_max 1.000
_exptl_absorpt_correction_T_min 0.568
_exptl_absorpt_correction_type gaussian
_exptl_absorpt_process_details
;
CrysAlisPro 1.171.43.116a (Rigaku Oxford Diffraction, 2024)
Numerical absorption correction based on gaussian integration over
a multifaceted crystal model
Empirical absorption correction using spherical harmonics,
implemented in SCALE3 ABSPACK scaling algorithm.
;
_exptl_crystal_colour colourless
_exptl_crystal_colour_primary colourless
_exptl_crystal_density_diffrn 1.297
_exptl_crystal_description plate
_exptl_crystal_F_000 1752
_exptl_crystal_size_max 0.2
_exptl_crystal_size_mid 0.14
_exptl_crystal_size_min 0.1
_refine_diff_density_max 1.645
_refine_diff_density_min -1.246
_refine_diff_density_rms 0.117
_refine_ls_extinction_method none
_refine_ls_goodness_of_fit_ref 1.045
_refine_ls_hydrogen_treatment constr
_refine_ls_matrix_type full
_refine_ls_number_parameters 1134
_refine_ls_number_reflns 18676
_refine_ls_number_restraints 513
_refine_ls_restrained_S_all 1.063
_refine_ls_R_factor_all 0.0701
_refine_ls_R_factor_gt 0.0613
_refine_ls_shift/su_max 0.002
_refine_ls_shift/su_mean 0.000
_refine_ls_structure_factor_coef Fsqd
_refine_ls_weighting_details 'w=1/[\s^2^(Fo^2^)+(0.1178P)^2^+7.7566P] where P=(Fo^2^+2Fc^2^)/3'
_refine_ls_weighting_scheme calc
_refine_ls_wR_factor_gt 0.1758
_refine_ls_wR_factor_ref 0.1862
_reflns_Friedel_coverage 0.000
_reflns_number_gt 15921
_reflns_number_total 18676
_reflns_threshold_expression 'I > 2\s(I)'
_cod_data_source_file d5sc04881h3.cif
_cod_data_source_block anti-Pd2_1AA2_2AB2
_cod_depositor_comments 'Adding full bibliography for 1575651--1575653.cif.'
_cod_original_cell_volume 4468.80(15)
_cod_database_code 1575651
_shelx_shelxl_version_number 2019/3
_chemical_oxdiff_formula 'C72 H44 Pd2 B4 F16 N8'
_shelx_space_group_comment
;
The symmetry employed for this shelxl refinement is uniquely defined
by the following loop, which should always be used as a source of
symmetry information in preference to the above space-group names.
They are only intended as comments.
;
_shelx_estimated_absorpt_t_max 0.695
_shelx_estimated_absorpt_t_min 0.507
_olex2_refinement_description
;
1. Fixed Uiso
 At 1.2 times of:
  All C(H) groups
 At 1.5 times of:
  All C(H,H,H) groups
2. Restrained distances
 B4-F13 = B4-F14 = B4-F16 = B4-F15
 1.42 with sigma of 0.02
 B4A-F13A = B4A-F14A = B4A-F15A = B4A-F16A
 1.42 with sigma of 0.02
 C80-N12
 1.137 with sigma of 0.01
 C80-C79
 1.456 with sigma of 0.01
 C80A-N12A
 1.137 with sigma of 0.01
 C80A-C79A
 1.456 with sigma of 0.01
 N12-C79
 2.59 with sigma of 0.04
 N12A-C79A
 2.59 with sigma of 0.04
 B3-F10 \\sim B3-F10A
 with sigma of 0.02
 B3-F11 \\sim B3-F11A
 with sigma of 0.02
 B3-F12 \\sim B3-F12A
 with sigma of 0.02
 B4-F13 \\sim B4-F14 \\sim B4-F16 \\sim B4-F15
 with sigma of 0.02
 F13-F14 \\sim F14-F16 \\sim F16-F15 \\sim F15-F13 \\sim F14-F15 \\sim F13-F16
 with sigma of 0.04
 B4A-F13A \\sim B4A-F14A \\sim B4A-F15A \\sim B4A-F16A
 with sigma of 0.02
 F13A-F14A \\sim F14A-F15A \\sim F15A-F16A \\sim F16A-F13A \\sim F14A-F16A
\\sim F13A-F15A
 with sigma of 0.04
3. Rigid bond restraints
 B4A, F13A, F14A, F15A, F16A
 with sigma for 1-2 distances of 0.01 and sigma for 1-3 distances of 0.01
 C80A, C79A, N12A
 with sigma for 1-2 distances of 0.01 and sigma for 1-3 distances of 0.01
 C79, C80, N12
 with sigma for 1-2 distances of 0.01 and sigma for 1-3 distances of 0.01
4. Uiso/Uaniso restraints and constraints
B4 \\sim F13 \\sim F15 \\sim F14 \\sim F16: within 2A with sigma of 0.04 and
sigma for terminal atoms of 0.08 within 2A
B4A \\sim F13A \\sim F14A \\sim F15A \\sim F16A: within 2A with sigma of 0.04
and sigma for terminal atoms of 0.08 within 2A
B4 \\sim F13 \\sim F14 \\sim F15 \\sim F16 \\sim B4A \\sim F13A \\sim F14A
\\sim F15A \\sim F16A: within 16A with sigma of 0.02 and sigma for terminal
atoms of 0.05 within 16A
C79 \\sim C80 \\sim N12 \\sim C79A \\sim C80A \\sim N12A: within 16A with sigma
of 0.02 and sigma for terminal atoms of 0.04 within 16A
5. Rigid body (RIGU) restrains
 B4, F13, F14, F15, F16
 with sigma for 1-2 distances of 0.004 and sigma for 1-3 distances of 0.004
 B4A, F13A, F14A, F15A, F16A
 with sigma for 1-2 distances of 0.004 and sigma for 1-3 distances of 0.004
 C79, C80, N12
 with sigma for 1-2 distances of 0.004 and sigma for 1-3 distances of 0.004
 C80A, C79A, N12A
 with sigma for 1-2 distances of 0.004 and sigma for 1-3 distances of 0.004
6. Others
 Sof(B4A)=Sof(F13A)=Sof(F14A)=Sof(F15A)=Sof(F16A)=1-FVAR(1)
 Sof(B4)=Sof(F13)=Sof(F14)=Sof(F15)=Sof(F16)=FVAR(1)
 Sof(F10A)=Sof(F11A)=Sof(F12A)=1-FVAR(2)
 Sof(F10)=Sof(F11)=Sof(F12)=FVAR(2)
 Sof(C79A)=Sof(H79D)=Sof(H79E)=Sof(H79F)=Sof(C80A)=Sof(N12A)=1-FVAR(3)
 Sof(C79)=Sof(H79A)=Sof(H79B)=Sof(H79C)=Sof(C80)=Sof(N12)=FVAR(3)
7.a Aromatic/amide H refined with riding coordinates:
 C1(H1), C4(H4), C6(H6), C7(H7), C8(H8), C9(H9), C13(H13), C14(H14), C15(H15),
 C17(H17), C21(H21), C22(H22), C23(H23), C24(H24), C25(H25), C26(H26), C27(H27),
  C28(H28), C33(H33), C34(H34), C35(H35), C37(H37), C41(H41), C44(H44),
 C45(H45), C46(H46), C47(H47), C48(H48), C49(H49), C50(H50), C51(H51), C52(H52),
  C57(H57), C58(H58), C59(H59), C60(H60), C61(H61), C62(H62), C63(H63),
 C64(H64), C69(H69), C70(H70), C71(H71), C72(H72)
7.b Idealised Me refined as rotating group:
 C73(H73A,H73B,H73C), C75(H75A,H75B,H75C), C77(H77A,H77B,H77C), C79(H79A,H79B,
 H79C), C79A(H79D,H79E,H79F)
;
_smtbx_masks_void_probe_radius 1.2
_smtbx_masks_void_truncation_radius 1.2
_olex2_submission_special_instructions 'No special instructions were received'
_oxdiff_exptl_absorpt_empirical_details
;
Empirical correction (ABSPACK) includes:
- Absorption correction using spherical harmonics
- Frame scaling
;
_oxdiff_exptl_absorpt_empirical_full_max 1.326
_oxdiff_exptl_absorpt_empirical_full_min 0.778

loop_
_space_group_symop_operation_xyz
'x, y, z'
'-x, -y, -z'

loop_
_atom_site_label
_atom_site_type_symbol
_atom_site_fract_x
_atom_site_fract_y
_atom_site_fract_z
_atom_site_U_iso_or_equiv
_atom_site_adp_type
_atom_site_occupancy
_atom_site_site_symmetry_order
_atom_site_calc_flag
_atom_site_refinement_flags_posn
_atom_site_refinement_flags_adp
_atom_site_refinement_flags_occupancy
_atom_site_disorder_assembly
_atom_site_disorder_group
C1 C -0.0181(4) 0.1673(3) 0.7487(2) 0.0379(9) Uani 1 1 d . . . . .
H1 H 0.026129 0.133463 0.741777 0.045 Uiso 1 1 calc R U . . .
C2 C -0.0639(4) 0.2750(3) 0.8233(3) 0.0428(10) Uani 1 1 d . . . . .
C3 C -0.1441(4) 0.2662(3) 0.7671(3) 0.0545(13) Uani 1 1 d . . . . .
C4 C -0.1608(4) 0.2042(3) 0.7021(3) 0.0543(13) Uani 1 1 d . . . . .
H4 H -0.215162 0.196898 0.664629 0.065 Uiso 1 1 calc R U . . .
C5 C -0.0994(4) 0.1538(3) 0.6921(2) 0.0433(10) Uani 1 1 d . . . . .
C6 C -0.2041(6) 0.3216(4) 0.7811(5) 0.078(2) Uani 1 1 d . . . . .
H6 H -0.257493 0.317625 0.744531 0.094 Uiso 1 1 calc R U . . .
C7 C -0.1859(7) 0.3799(4) 0.8457(5) 0.088(3) Uani 1 1 d . . . . .
H7 H -0.225415 0.416771 0.853609 0.106 Uiso 1 1 calc R U . . .
C8 C -0.1094(6) 0.3857(4) 0.9003(5) 0.078(2) Uani 1 1 d . . . . .
H8 H -0.098757 0.425971 0.945583 0.093 Uiso 1 1 calc R U . . .
C9 C -0.0486(5) 0.3341(3) 0.8899(3) 0.0538(12) Uani 1 1 d . . . . .
H9 H 0.003086 0.338778 0.927740 0.065 Uiso 1 1 calc R U . . .
C10 C -0.1140(4) 0.0877(3) 0.6277(3) 0.0464(11) Uani 1 1 d . . . . .
C11 C -0.1218(4) 0.0310(3) 0.5764(3) 0.0469(11) Uani 1 1 d . . . . .
C12 C -0.1291(4) -0.0392(3) 0.5178(2) 0.0435(11) Uani 1 1 d . . . . .
C13 C -0.1956(4) -0.0609(3) 0.4526(3) 0.0442(10) Uani 1 1 d . . . . .
H13 H -0.235957 -0.028171 0.445551 0.053 Uiso 1 1 calc R U . . .
C14 C -0.2019(4) -0.1308(3) 0.3981(2) 0.0459(11) Uani 1 1 d . . . . .
H14 H -0.247437 -0.145586 0.354039 0.055 Uiso 1 1 calc R U . . .
C15 C -0.1431(4) -0.1797(3) 0.4068(3) 0.0453(11) Uani 1 1 d . . . . .
H15 H -0.148392 -0.227354 0.369195 0.054 Uiso 1 1 calc R U . . .
C16 C -0.0759(4) -0.1576(3) 0.4720(2) 0.0437(10) Uani 1 1 d . . . . .
C17 C -0.0682(4) -0.0870(3) 0.5269(3) 0.0451(11) Uani 1 1 d . . . . .
H17 H -0.021391 -0.071584 0.570568 0.054 Uiso 1 1 calc R U . . .
C18 C -0.0128(4) -0.2045(3) 0.4840(3) 0.0482(11) Uani 1 1 d . . . . .
C19 C 0.0419(4) -0.2407(4) 0.5000(3) 0.0506(12) Uani 1 1 d . . . . .
C20 C 0.1079(4) -0.2785(3) 0.5249(3) 0.0457(11) Uani 1 1 d . . . . .
C21 C 0.1031(5) -0.3566(3) 0.4908(3) 0.0602(14) Uani 1 1 d . . . . .
H21 H 0.054292 -0.388111 0.447667 0.072 Uiso 1 1 calc R U . . .
C22 C 0.1688(6) -0.3872(4) 0.5199(3) 0.0668(16) Uani 1 1 d . . . . .
H22 H 0.165736 -0.440460 0.496789 0.080 Uiso 1 1 calc R U . . .
C23 C 0.2399(5) -0.3423(3) 0.5825(3) 0.0491(11) Uani 1 1 d . . . . .
H23 H 0.284797 -0.364757 0.602497 0.059 Uiso 1 1 calc R U . . .
C24 C 0.1814(4) -0.2350(3) 0.5880(2) 0.0369(9) Uani 1 1 d . . . . .
H24 H 0.185814 -0.181656 0.612105 0.044 Uiso 1 1 calc R U . . .
C25 C 0.2734(4) 0.2977(3) 0.8000(2) 0.0415(10) Uani 1 1 d . . . . .
H25 H 0.263107 0.243041 0.778107 0.050 Uiso 1 1 calc R U . . .
C26 C 0.2351(5) 0.4003(3) 0.8854(4) 0.0600(14) Uani 1 1 d . . . . .
H26 H 0.198037 0.417750 0.923796 0.072 Uiso 1 1 calc R U . . .
C27 C 0.3019(6) 0.4544(3) 0.8633(4) 0.0745(19) Uani 1 1 d . . . . .
H27 H 0.311049 0.508645 0.886417 0.089 Uiso 1 1 calc R U . . .
C28 C 0.3545(6) 0.4297(4) 0.8083(4) 0.0683(17) Uani 1 1 d . . . . .
H28 H 0.399436 0.466647 0.792169 0.082 Uiso 1 1 calc R U . . .
C29 C 0.3428(4) 0.3496(3) 0.7750(3) 0.0504(12) Uani 1 1 d . . . . .
C30 C 0.3990(4) 0.3174(4) 0.7199(3) 0.0577(15) Uani 1 1 d . . . . .
C31 C 0.4475(5) 0.2853(4) 0.6755(3) 0.0612(16) Uani 1 1 d . . . . .
C32 C 0.5074(4) 0.2451(4) 0.6278(3) 0.0593(16) Uani 1 1 d . . . . .
C33 C 0.5717(5) 0.2798(4) 0.5874(3) 0.0610(16) Uani 1 1 d . . . . .
H33 H 0.572706 0.330316 0.588324 0.073 Uiso 1 1 calc R U . . .
C34 C 0.6338(5) 0.2394(4) 0.5459(3) 0.0641(17) Uani 1 1 d . . . . .
H34 H 0.676578 0.262480 0.517900 0.077 Uiso 1 1 calc R U . . .
C35 C 0.6352(5) 0.1675(4) 0.5443(3) 0.0611(16) Uani 1 1 d . . . . .
H35 H 0.680394 0.141948 0.516393 0.073 Uiso 1 1 calc R U . . .
C36 C 0.5702(4) 0.1306(4) 0.5835(3) 0.0564(15) Uani 1 1 d . . . . .
C37 C 0.5068(4) 0.1711(4) 0.6250(3) 0.0577(16) Uani 1 1 d . . . . .
H37 H 0.462209 0.147296 0.651906 0.069 Uiso 1 1 calc R U . . .
C38 C 0.5707(4) 0.0561(4) 0.5844(3) 0.0577(15) Uani 1 1 d . . . . .
C39 C 0.5678(4) -0.0053(4) 0.5903(3) 0.0576(15) Uani 1 1 d . . . . .
C40 C 0.5591(4) -0.0772(4) 0.5999(3) 0.0514(13) Uani 1 1 d . . . . .
C41 C 0.6204(4) -0.1245(5) 0.5711(3) 0.0647(18) Uani 1 1 d . . . . .
H41 H 0.670250 -0.110827 0.541783 0.078 Uiso 1 1 calc R U . . .
C42 C 0.6099(4) -0.1929(4) 0.5847(3) 0.0585(15) Uani 1 1 d . . . . .
C43 C 0.5335(4) -0.2140(4) 0.6274(3) 0.0494(12) Uani 1 1 d . . . . .
C44 C 0.4820(4) -0.1018(3) 0.6404(2) 0.0418(10) Uani 1 1 d . . . . .
H44 H 0.437815 -0.069719 0.659543 0.050 Uiso 1 1 calc R U . . .
C45 C 0.6760(6) -0.2398(5) 0.5593(4) 0.0739(18) Uani 1 1 d . . . . .
H45 H 0.727219 -0.226810 0.530385 0.089 Uiso 1 1 calc R U . . .
C46 C 0.6664(7) -0.3057(5) 0.5765(4) 0.083(2) Uani 1 1 d . . . . .
H46 H 0.710179 -0.338634 0.558712 0.099 Uiso 1 1 calc R U . . .
C47 C 0.5926(6) -0.3235(4) 0.6199(4) 0.0734(18) Uani 1 1 d . . . . .
H47 H 0.587609 -0.367972 0.632572 0.088 Uiso 1 1 calc R U . . .
C48 C 0.5259(5) -0.2769(3) 0.6451(3) 0.0561(13) Uani 1 1 d . . . . .
H48 H 0.475479 -0.289593 0.674498 0.067 Uiso 1 1 calc R U . . .
C49 C 0.3079(3) 0.1956(2) 0.9319(2) 0.0320(8) Uani 1 1 d . . . . .
H49 H 0.279345 0.152426 0.888326 0.038 Uiso 1 1 calc R U . . .
C50 C 0.3019(4) 0.3148(3) 1.0109(2) 0.0388(9) Uani 1 1 d . . . . .
H50 H 0.268585 0.355383 1.023525 0.047 Uiso 1 1 calc R U . . .
C51 C 0.3925(4) 0.3212(3) 1.0547(2) 0.0435(10) Uani 1 1 d . . . . .
H51 H 0.421946 0.366410 1.096663 0.052 Uiso 1 1 calc R U . . .
C52 C 0.4404(4) 0.2621(3) 1.0377(2) 0.0396(9) Uani 1 1 d . . . . .
H52 H 0.501015 0.265012 1.068623 0.048 Uiso 1 1 calc R U . . .
C53 C 0.3982(3) 0.1979(2) 0.9743(2) 0.0334(8) Uani 1 1 d . . . . .
C54 C 0.4406(3) 0.1331(3) 0.9507(2) 0.0353(8) Uani 1 1 d . . . . .
C55 C 0.4688(3) 0.0751(3) 0.9269(2) 0.0359(9) Uani 1 1 d . . . . .
C56 C 0.4945(3) 0.0041(3) 0.8963(2) 0.0344(8) Uani 1 1 d . . . . .
C57 C 0.5756(4) -0.0162(3) 0.9284(2) 0.0421(10) Uani 1 1 d . . . . .
H57 H 0.618996 0.018937 0.972612 0.051 Uiso 1 1 calc R U . . .
C58 C 0.5911(4) -0.0872(3) 0.8950(3) 0.0473(11) Uani 1 1 d . . . . .
H58 H 0.646432 -0.101355 0.915778 0.057 Uiso 1 1 calc R U . . .
C59 C 0.5264(4) -0.1386(3) 0.8311(2) 0.0401(9) Uani 1 1 d . . . . .
H59 H 0.538157 -0.187805 0.808503 0.048 Uiso 1 1 calc R U . . .
C60 C 0.4326(3) -0.0505(3) 0.8313(2) 0.0319(8) Uani 1 1 d . . . . .
H60 H 0.378165 -0.037308 0.808570 0.038 Uiso 1 1 calc R U . . .
C61 C 0.0512(3) 0.0815(2) 0.8855(2) 0.0286(7) Uani 1 1 d . . . . .
H61 H 0.103613 0.074123 0.855179 0.034 Uiso 1 1 calc R U . . .
C62 C -0.0406(4) 0.1620(3) 0.9520(2) 0.0361(9) Uani 1 1 d . . . . .
H62 H -0.053159 0.211595 0.968930 0.043 Uiso 1 1 calc R U . . .
C63 C -0.1007(4) 0.1024(3) 0.9710(3) 0.0421(10) Uani 1 1 d . . . . .
H63 H -0.153268 0.111260 1.000984 0.051 Uiso 1 1 calc R U . . .
C64 C -0.0838(4) 0.0296(3) 0.9461(2) 0.0357(8) Uani 1 1 d . . . . .
H64 H -0.124661 -0.012173 0.958425 0.043 Uiso 1 1 calc R U . . .
C65 C -0.0061(3) 0.0189(2) 0.9027(2) 0.0298(7) Uani 1 1 d . . . . .
C66 C 0.0203(3) -0.0529(2) 0.8761(2) 0.0298(7) Uani 1 1 d . . . . .
C67 C 0.0483(3) -0.1105(2) 0.8536(2) 0.0300(7) Uani 1 1 d . . . . .
C68 C 0.0917(3) -0.1744(2) 0.8259(2) 0.0288(7) Uani 1 1 d . . . . .
C69 C 0.0547(3) -0.2456(2) 0.8356(2) 0.0331(8) Uani 1 1 d . . . . .
H69 H -0.002338 -0.254279 0.861968 0.040 Uiso 1 1 calc R U . . .
C70 C 0.1027(4) -0.3033(2) 0.8059(2) 0.0377(9) Uani 1 1 d . . . . .
H70 H 0.077767 -0.352636 0.810757 0.045 Uiso 1 1 calc R U . . .
C71 C 0.1874(4) -0.2889(2) 0.7689(2) 0.0346(8) Uani 1 1 d . . . . .
H71 H 0.220556 -0.328605 0.749119 0.042 Uiso 1 1 calc R U . . .
C72 C 0.1754(3) -0.1644(2) 0.7872(2) 0.0293(7) Uani 1 1 d . . . . .
H72 H 0.199378 -0.116637 0.779237 0.035 Uiso 1 1 calc R U . . .
N1 N -0.0010(3) 0.2251(2) 0.81106(19) 0.0346(7) Uani 1 1 d . . . . .
N2 N 0.2459(3) -0.2666(2) 0.61528(18) 0.0356(7) Uani 1 1 d . . . . .
N3 N 0.2216(3) 0.3229(2) 0.8533(2) 0.0393(8) Uani 1 1 d . . . . .
N4 N 0.4686(3) -0.1671(3) 0.65272(19) 0.0397(8) Uani 1 1 d . . . . .
N5 N 0.2598(3) 0.25175(19) 0.95028(17) 0.0311(7) Uani 1 1 d . . . . .
N6 N 0.4472(3) -0.1204(2) 0.80018(18) 0.0334(7) Uani 1 1 d . . . . .
N7 N 0.0349(3) 0.15198(19) 0.91043(17) 0.0303(6) Uani 1 1 d . . . . .
N8 N 0.2236(3) -0.2202(2) 0.76054(17) 0.0295(6) Uani 1 1 d . . . . .
Pd1 Pd 0.12659(2) 0.24012(2) 0.88409(2) 0.02925(9) Uani 1 1 d . . . . .
Pd2 Pd 0.34823(2) -0.19609(2) 0.70780(2) 0.02949(9) Uani 1 1 d . . . . .
B1 B 0.0728(6) 0.3973(4) 0.0832(4) 0.0589(16) Uani 1 1 d . . . . .
F1 F 0.1022(5) 0.4252(3) 0.1533(2) 0.123(2) Uani 1 1 d . . . . .
F2 F 0.0665(7) 0.3222(3) 0.0547(3) 0.148(3) Uani 1 1 d . . . . .
F3 F 0.1366(3) 0.4336(2) 0.0441(2) 0.0773(11) Uani 1 1 d . . . . .
F4 F -0.0295(5) 0.3987(9) 0.0725(4) 0.239(6) Uani 1 1 d . . . . .
B2 B 0.4122(6) 0.6179(4) 0.7682(4) 0.0564(15) Uani 1 1 d . . . . .
F5 F 0.4791(9) 0.6889(3) 0.7962(3) 0.200(5) Uani 1 1 d . . . . .
F6 F 0.3552(5) 0.6125(4) 0.7072(2) 0.132(3) Uani 1 1 d . . . . .
F7 F 0.4737(4) 0.5699(3) 0.7553(4) 0.115(2) Uani 1 1 d . . . . .
F8 F 0.3506(5) 0.6042(3) 0.8190(3) 0.1106(17) Uani 1 1 d . . . . .
B3 B 0.2305(4) 0.0293(3) 0.7292(3) 0.0415(11) Uani 1 1 d D . . . .
F9 F 0.2420(2) 0.01881(18) 0.79383(15) 0.0536(7) Uani 1 1 d . . . . .
F10 F 0.2576(9) -0.0341(6) 0.6857(4) 0.104(4) Uani 0.500(11) 1 d D . P A 1
F11 F 0.1283(6) 0.0266(7) 0.7090(5) 0.083(3) Uani 0.500(11) 1 d D . P A 1
F12 F 0.3038(11) 0.0986(8) 0.7360(8) 0.135(8) Uani 0.500(11) 1 d D . P A 1
F10A F 0.1928(7) 0.0952(4) 0.7481(4) 0.062(3) Uani 0.500(11) 1 d D . P A 2
F11A F 0.3214(6) 0.0459(6) 0.7003(5) 0.070(3) Uani 0.500(11) 1 d D . P A 2
F12A F 0.1553(9) -0.0321(6) 0.6772(4) 0.094(4) Uani 0.500(11) 1 d D . P A 2
B4 B 0.0840(13) 0.3724(10) 0.3695(7) 0.163(5) Uani 0.524(5) 1 d D U P B 1
F13 F 0.0383(12) 0.2949(10) 0.3469(5) 0.205(6) Uani 0.524(5) 1 d D U P B 1
F14 F 0.1327(12) 0.4040(11) 0.4389(7) 0.179(5) Uani 0.524(5) 1 d D U P B 1
F15 F 0.1634(13) 0.3677(11) 0.3276(8) 0.197(6) Uani 0.524(5) 1 d D U P B 1
F16 F 0.0475(13) 0.4298(11) 0.3622(7) 0.195(5) Uani 0.524(5) 1 d D U P B 1
B4A B 0.5537(12) 0.3834(12) 0.9179(9) 0.172(5) Uani 0.476(5) 1 d D U P B 2
F13A F 0.4575(11) 0.3886(13) 0.9348(9) 0.186(5) Uani 0.476(5) 1 d D U P B 2
F14A F 0.5849(13) 0.4298(13) 0.8807(10) 0.207(6) Uani 0.476(5) 1 d D U P B 2
F15A F 0.6289(11) 0.4057(12) 0.9738(7) 0.167(5) Uani 0.476(5) 1 d D U P B 2
F16A F 0.5405(15) 0.3067(12) 0.8805(9) 0.199(5) Uani 0.476(5) 1 d D U P B 2
C73 C 0.0666(11) 0.4793(6) 0.7608(8) 0.153(6) Uani 1 1 d . . . . .
H73A H 0.116193 0.512763 0.741238 0.229 Uiso 1 1 calc R U . . .
H73B H 0.085658 0.500399 0.812691 0.229 Uiso 1 1 calc R U . . .
H73C H -0.008114 0.477853 0.747206 0.229 Uiso 1 1 calc R U . . .
C74 C 0.0758(6) 0.4002(4) 0.7328(4) 0.0723(17) Uani 1 1 d . . . . .
N9 N 0.0853(5) 0.3394(3) 0.7101(3) 0.0619(12) Uani 1 1 d . . . . .
C75 C 0.2678(7) 0.7138(6) 0.9675(6) 0.096(3) Uani 1 1 d . . . . .
H75A H 0.301833 0.725931 1.016225 0.143 Uiso 1 1 calc R U . . .
H75B H 0.294975 0.674632 0.934325 0.143 Uiso 1 1 calc R U . . .
H75C H 0.188843 0.692961 0.963015 0.143 Uiso 1 1 calc R U . . .
C76 C 0.2941(4) 0.7847(4) 0.9512(3) 0.0598(14) Uani 1 1 d . . . . .
N10 N 0.3127(4) 0.8384(3) 0.9366(2) 0.0554(11) Uani 1 1 d . . . . .
C77 C 0.2411(7) 0.2768(5) 0.1870(5) 0.094(3) Uani 1 1 d . . . . .
H77A H 0.222793 0.321111 0.180346 0.142 Uiso 1 1 calc R U . . .
H77B H 0.319265 0.291802 0.203633 0.142 Uiso 1 1 calc R U . . .
H77C H 0.201137 0.262242 0.222317 0.142 Uiso 1 1 calc R U . . .
C78 C 0.2107(4) 0.2089(4) 0.1183(3) 0.0558(13) Uani 1 1 d . . . . .
N11 N 0.1899(4) 0.1593(3) 0.0649(3) 0.0503(10) Uani 1 1 d . . . . .
C79 C 0.7221(14) 0.5862(8) 0.3942(8) 0.103(4) Uani 0.518(7) 1 d D U P C 1
H79A H 0.664450 0.567982 0.419083 0.155 Uiso 0.518(7) 1 calc R U P C 1
H79B H 0.691064 0.574744 0.345006 0.155 Uiso 0.518(7) 1 calc R U P C 1
H79C H 0.755789 0.642869 0.418186 0.155 Uiso 0.518(7) 1 calc R U P C 1
C80 C 0.8034(12) 0.5464(9) 0.3947(9) 0.126(5) Uani 0.518(7) 1 d D U P C 1
N12 N 0.8628(12) 0.5100(9) 0.3842(11) 0.149(6) Uani 0.518(7) 1 d D U P C 1
C79A C 0.6456(12) 0.4959(8) 0.8032(12) 0.119(5) Uani 0.482(7) 1 d D U P C 2
H79D H 0.588754 0.521820 0.809096 0.179 Uiso 0.482(7) 1 calc R U P C 2
H79E H 0.709947 0.529004 0.839095 0.179 Uiso 0.482(7) 1 calc R U P C 2
H79F H 0.618972 0.445362 0.808914 0.179 Uiso 0.482(7) 1 calc R U P C 2
C80A C 0.6740(17) 0.4831(12) 0.7324(12) 0.148(7) Uani 0.482(7) 1 d D U P C 2
N12A N 0.7441(16) 0.4680(11) 0.7021(10) 0.145(6) Uani 0.482(7) 1 d D U P C 2

loop_
_atom_site_aniso_label
_atom_site_aniso_U_11
_atom_site_aniso_U_22
_atom_site_aniso_U_33
_atom_site_aniso_U_23
_atom_site_aniso_U_13
_atom_site_aniso_U_12
C1 0.039(2) 0.039(2) 0.037(2) 0.0204(18) 0.0018(17) 0.0090(17)
C2 0.040(2) 0.047(2) 0.053(3) 0.025(2) 0.0066(19) 0.0212(19)
C3 0.043(3) 0.057(3) 0.075(4) 0.034(3) 0.003(2) 0.022(2)
C4 0.042(2) 0.065(3) 0.060(3) 0.035(3) -0.007(2) 0.012(2)
C5 0.041(2) 0.050(2) 0.038(2) 0.025(2) 0.0000(18) 0.0027(19)
C6 0.063(4) 0.066(4) 0.113(6) 0.037(4) -0.010(4) 0.034(3)
C7 0.083(5) 0.068(4) 0.112(6) 0.016(4) -0.009(4) 0.048(4)
C8 0.069(4) 0.055(3) 0.103(5) 0.010(3) 0.000(4) 0.038(3)
C9 0.054(3) 0.051(3) 0.064(3) 0.022(2) 0.010(2) 0.027(2)
C10 0.042(2) 0.053(3) 0.040(2) 0.024(2) -0.0023(19) -0.002(2)
C11 0.039(2) 0.059(3) 0.040(2) 0.030(2) -0.0041(18) -0.003(2)
C12 0.037(2) 0.053(3) 0.035(2) 0.025(2) -0.0021(17) -0.0051(19)
C13 0.038(2) 0.054(3) 0.043(2) 0.030(2) -0.0003(18) 0.0028(19)
C14 0.040(2) 0.062(3) 0.035(2) 0.029(2) -0.0041(18) 0.002(2)
C15 0.040(2) 0.056(3) 0.038(2) 0.026(2) 0.0002(18) 0.004(2)
C16 0.034(2) 0.063(3) 0.037(2) 0.031(2) 0.0034(17) 0.0051(19)
C17 0.032(2) 0.062(3) 0.040(2) 0.031(2) -0.0018(17) -0.0020(19)
C18 0.042(2) 0.067(3) 0.039(2) 0.029(2) 0.0040(19) 0.010(2)
C19 0.044(2) 0.073(3) 0.038(2) 0.029(2) 0.0023(19) 0.012(2)
C20 0.044(2) 0.061(3) 0.034(2) 0.022(2) 0.0055(18) 0.013(2)
C21 0.070(4) 0.056(3) 0.040(3) 0.009(2) -0.009(2) 0.011(3)
C22 0.089(4) 0.048(3) 0.049(3) 0.007(2) -0.004(3) 0.015(3)
C23 0.064(3) 0.041(2) 0.042(3) 0.015(2) 0.005(2) 0.017(2)
C24 0.038(2) 0.048(2) 0.0270(19) 0.0149(17) 0.0092(16) 0.0154(18)
C25 0.044(2) 0.042(2) 0.041(2) 0.0235(19) 0.0009(18) 0.0073(18)
C26 0.078(4) 0.034(2) 0.075(4) 0.028(2) 0.021(3) 0.017(2)
C27 0.100(5) 0.035(3) 0.095(5) 0.032(3) 0.029(4) 0.016(3)
C28 0.072(4) 0.053(3) 0.090(5) 0.049(3) 0.014(3) 0.005(3)
C29 0.047(3) 0.057(3) 0.056(3) 0.038(2) 0.004(2) 0.007(2)
C30 0.048(3) 0.074(4) 0.052(3) 0.042(3) 0.001(2) -0.005(2)
C31 0.049(3) 0.085(4) 0.044(3) 0.041(3) -0.003(2) -0.007(3)
C32 0.046(3) 0.085(4) 0.035(2) 0.032(3) -0.001(2) -0.011(3)
C33 0.058(3) 0.075(4) 0.038(3) 0.028(3) 0.010(2) -0.009(3)
C34 0.063(3) 0.080(4) 0.038(3) 0.034(3) 0.010(2) -0.013(3)
C35 0.051(3) 0.085(4) 0.032(2) 0.026(3) 0.005(2) -0.009(3)
C36 0.043(2) 0.080(4) 0.033(2) 0.031(2) -0.0051(19) -0.014(2)
C37 0.038(2) 0.092(4) 0.034(2) 0.037(3) -0.0003(19) -0.011(2)
C38 0.041(2) 0.084(4) 0.038(2) 0.034(3) 0.0027(19) -0.011(2)
C39 0.040(2) 0.087(4) 0.041(3) 0.036(3) 0.006(2) -0.004(2)
C40 0.032(2) 0.084(4) 0.033(2) 0.028(2) 0.0035(17) 0.002(2)
C41 0.035(2) 0.122(6) 0.035(2) 0.034(3) 0.0152(19) 0.012(3)
C42 0.037(2) 0.103(5) 0.036(2) 0.021(3) 0.0130(19) 0.028(3)
C43 0.042(2) 0.080(4) 0.038(2) 0.023(2) 0.0173(19) 0.034(2)
C44 0.036(2) 0.060(3) 0.029(2) 0.0191(19) 0.0077(16) 0.0103(19)
C45 0.066(4) 0.099(5) 0.062(4) 0.023(4) 0.030(3) 0.038(4)
C46 0.085(5) 0.087(5) 0.090(5) 0.026(4) 0.039(4) 0.052(4)
C47 0.078(4) 0.075(4) 0.076(4) 0.020(3) 0.026(3) 0.043(4)
C48 0.058(3) 0.057(3) 0.058(3) 0.017(3) 0.018(2) 0.029(3)
C49 0.0351(19) 0.0308(18) 0.0287(18) 0.0115(15) 0.0027(15) 0.0077(15)
C50 0.048(2) 0.038(2) 0.028(2) 0.0094(17) 0.0058(17) 0.0129(18)
C51 0.048(2) 0.042(2) 0.032(2) 0.0071(18) 0.0008(18) 0.0094(19)
C52 0.037(2) 0.049(2) 0.0282(19) 0.0137(18) 0.0004(16) 0.0076(18)
C53 0.0337(19) 0.039(2) 0.0284(19) 0.0142(16) 0.0051(15) 0.0103(16)
C54 0.0315(19) 0.046(2) 0.0287(19) 0.0157(17) 0.0000(15) 0.0112(17)
C55 0.0316(19) 0.047(2) 0.0268(18) 0.0127(17) -0.0026(15) 0.0113(17)
C56 0.0305(18) 0.049(2) 0.0297(19) 0.0195(17) 0.0030(15) 0.0154(17)
C57 0.038(2) 0.061(3) 0.031(2) 0.0168(19) 0.0003(16) 0.023(2)
C58 0.047(2) 0.070(3) 0.039(2) 0.025(2) 0.0038(19) 0.036(2)
C59 0.040(2) 0.054(3) 0.037(2) 0.0203(19) 0.0075(17) 0.027(2)
C60 0.0317(18) 0.045(2) 0.0270(18) 0.0181(16) 0.0065(14) 0.0176(16)
C61 0.0313(17) 0.0338(18) 0.0267(17) 0.0143(15) 0.0083(14) 0.0144(15)
C62 0.045(2) 0.036(2) 0.035(2) 0.0153(17) 0.0151(17) 0.0203(17)
C63 0.054(3) 0.044(2) 0.043(2) 0.021(2) 0.026(2) 0.027(2)
C64 0.042(2) 0.040(2) 0.036(2) 0.0206(17) 0.0174(17) 0.0191(17)
C65 0.0330(18) 0.0343(19) 0.0281(18) 0.0153(15) 0.0079(14) 0.0140(15)
C66 0.0298(17) 0.0349(19) 0.0323(19) 0.0195(16) 0.0126(14) 0.0112(15)
C67 0.0299(17) 0.0319(18) 0.0336(19) 0.0175(15) 0.0118(15) 0.0095(14)
C68 0.0320(18) 0.0322(18) 0.0263(17) 0.0134(14) 0.0097(14) 0.0119(14)
C69 0.0340(19) 0.0321(19) 0.037(2) 0.0171(16) 0.0119(16) 0.0089(15)
C70 0.047(2) 0.0294(19) 0.043(2) 0.0186(17) 0.0133(18) 0.0136(17)
C71 0.043(2) 0.0344(19) 0.036(2) 0.0189(17) 0.0132(17) 0.0179(17)
C72 0.0321(18) 0.0310(18) 0.0297(18) 0.0148(15) 0.0068(14) 0.0123(14)
N1 0.0368(17) 0.0366(17) 0.0362(18) 0.0208(15) 0.0034(14) 0.0114(14)
N2 0.0391(18) 0.0441(19) 0.0277(16) 0.0154(14) 0.0116(14) 0.0151(15)
N3 0.046(2) 0.0337(17) 0.042(2) 0.0206(15) 0.0038(16) 0.0103(15)
N4 0.0344(17) 0.062(2) 0.0319(17) 0.0222(17) 0.0147(14) 0.0210(16)
N5 0.0391(17) 0.0306(15) 0.0264(15) 0.0126(13) 0.0055(13) 0.0124(13)
N6 0.0315(16) 0.0477(19) 0.0289(16) 0.0198(15) 0.0076(13) 0.0167(14)
N7 0.0349(16) 0.0315(15) 0.0282(15) 0.0134(13) 0.0052(12) 0.0129(13)
N8 0.0334(16) 0.0350(16) 0.0284(15) 0.0155(13) 0.0109(12) 0.0176(13)
Pd1 0.03659(16) 0.02781(15) 0.02763(15) 0.01332(11) 0.00440(11) 0.01276(11)
Pd2 0.03125(15) 0.03952(16) 0.02602(15) 0.01626(12) 0.01030(10) 0.01736(11)
B1 0.065(4) 0.044(3) 0.051(3) 0.006(3) 0.023(3) 0.002(3)
F1 0.131(4) 0.114(4) 0.060(3) -0.010(3) 0.020(3) -0.013(3)
F2 0.259(8) 0.047(2) 0.129(5) 0.023(3) 0.110(5) 0.025(3)
F3 0.089(3) 0.062(2) 0.097(3) 0.042(2) 0.045(2) 0.0256(19)
F4 0.080(4) 0.53(2) 0.140(6) 0.161(10) 0.050(4) 0.097(7)
B2 0.072(4) 0.044(3) 0.054(3) 0.020(3) -0.005(3) 0.020(3)
F5 0.348(12) 0.081(4) 0.076(3) 0.027(3) -0.052(5) -0.069(5)
F6 0.142(5) 0.203(6) 0.060(2) 0.007(3) -0.018(3) 0.128(5)
F7 0.096(3) 0.129(4) 0.203(6) 0.125(4) 0.074(4) 0.075(3)
F8 0.130(4) 0.109(4) 0.127(4) 0.062(3) 0.065(4) 0.057(3)
B3 0.047(3) 0.042(3) 0.037(2) 0.019(2) 0.002(2) 0.011(2)
F9 0.0622(19) 0.0632(19) 0.0494(17) 0.0351(15) 0.0056(14) 0.0236(15)
F10 0.110(9) 0.132(9) 0.043(4) -0.002(5) 0.027(4) 0.034(7)
F11 0.067(5) 0.112(9) 0.084(6) 0.057(7) -0.008(4) 0.029(5)
F12 0.144(12) 0.102(8) 0.133(11) 0.096(9) -0.065(10) -0.053(9)
F10A 0.098(7) 0.071(5) 0.055(4) 0.046(4) 0.030(4) 0.054(5)
F11A 0.055(4) 0.086(7) 0.073(5) 0.034(5) 0.032(4) 0.016(4)
F12A 0.094(8) 0.083(6) 0.058(5) 0.001(4) -0.016(4) -0.010(5)
B4 0.069(9) 0.336(13) 0.111(8) 0.139(10) 0.006(6) 0.033(9)
F13 0.163(10) 0.341(12) 0.067(6) 0.109(8) -0.006(6) -0.036(10)
F14 0.131(9) 0.286(14) 0.125(7) 0.079(9) 0.014(7) 0.070(9)
F15 0.152(10) 0.293(14) 0.147(9) 0.094(10) 0.065(8) 0.045(9)
F16 0.155(10) 0.304(13) 0.104(8) 0.058(9) -0.002(8) 0.060(9)
B4A 0.107(9) 0.329(12) 0.118(10) 0.143(9) 0.022(7) 0.045(11)
F13A 0.117(7) 0.321(14) 0.162(10) 0.160(10) 0.021(7) 0.043(9)
F14A 0.119(9) 0.354(13) 0.220(11) 0.201(10) 0.033(8) 0.061(11)
F15A 0.124(8) 0.293(14) 0.128(8) 0.106(8) 0.030(6) 0.098(9)
F16A 0.157(11) 0.318(12) 0.157(9) 0.150(8) 0.009(8) 0.050(10)
C73 0.134(10) 0.094(7) 0.192(13) -0.016(8) 0.004(9) 0.068(7)
C74 0.085(5) 0.072(4) 0.071(4) 0.024(3) 0.025(3) 0.042(4)
N9 0.076(3) 0.052(3) 0.065(3) 0.028(2) 0.014(2) 0.021(2)
C75 0.076(5) 0.109(7) 0.122(7) 0.069(6) 0.013(5) 0.025(5)
C76 0.039(3) 0.088(4) 0.055(3) 0.024(3) 0.008(2) 0.028(3)
N10 0.048(2) 0.061(3) 0.046(2) 0.005(2) -0.0033(19) 0.020(2)
C77 0.084(5) 0.100(6) 0.082(5) 0.015(5) 0.028(4) 0.022(5)
C78 0.042(3) 0.075(4) 0.060(3) 0.032(3) 0.019(2) 0.022(2)
N11 0.052(2) 0.043(2) 0.066(3) 0.029(2) 0.022(2) 0.0168(18)
C79 0.173(12) 0.051(6) 0.062(7) 0.022(6) 0.022(8) -0.009(7)
C80 0.110(9) 0.091(8) 0.154(10) 0.095(8) -0.082(8) -0.052(6)
N12 0.099(9) 0.114(9) 0.228(14) 0.125(9) -0.032(9) -0.047(6)
C79A 0.067(8) 0.043(6) 0.220(12) 0.040(9) -0.074(9) 0.005(5)
C80A 0.104(10) 0.072(9) 0.209(12) 0.043(10) -0.078(10) -0.035(8)
N12A 0.115(11) 0.108(10) 0.172(12) 0.071(10) -0.080(9) -0.032(9)

loop_
_atom_type_symbol
_atom_type_description
_atom_type_scat_dispersion_real
_atom_type_scat_dispersion_imag
_atom_type_scat_source
C C 0.0181 0.0091 'International Tables Vol C Tables 4.2.6.8 and 6.1.1.4'
H H 0.0000 0.0000 'International Tables Vol C Tables 4.2.6.8 and 6.1.1.4'
B B 0.0090 0.0039 'International Tables Vol C Tables 4.2.6.8 and 6.1.1.4'
F F 0.0727 0.0534 'International Tables Vol C Tables 4.2.6.8 and 6.1.1.4'
N N 0.0311 0.0180 'International Tables Vol C Tables 4.2.6.8 and 6.1.1.4'
Pd Pd 0.1215 3.9337 'International Tables Vol C Tables 4.2.6.8 and 6.1.1.4'

loop_
_exptl_crystal_face_index_h
_exptl_crystal_face_index_k
_exptl_crystal_face_index_l
_exptl_crystal_face_perp_dist
3 8 3 0.0623
4 9 -6 0.0487
-4 -9 2 0.0458
7 -8 4 0.0733
-1 -2 13 0.0780
5 -3 -10 0.0804
2 1 -13 0.0974
7 1 4 0.0658
-1 12 -3 0.0459
-2 7 8 0.0671
-4 11 -9 0.0813
-5 11 -4 0.0678
4 9 -2 0.0513
-5 0 11 0.0574
3 0 -12 0.0780
-4 10 4 0.0524

loop_
_geom_angle_atom_site_label_1
_geom_angle_atom_site_label_2
_geom_angle_atom_site_label_3
_geom_angle
_geom_angle_site_symmetry_1
_geom_angle_site_symmetry_3
_geom_angle_publ_flag
C5 C1 H1 118.6 . . ?
N1 C1 H1 118.6 . . ?
N1 C1 C5 122.7(4) . . ?
C9 C2 C3 120.3(5) . . ?
N1 C2 C3 119.4(5) . . ?
N1 C2 C9 120.3(4) . . ?
C2 C3 C6 117.5(6) . . ?
C4 C3 C2 118.8(5) . . ?
C4 C3 C6 123.6(5) . . ?
C3 C4 H4 119.7 . . ?
C5 C4 C3 120.6(5) . . ?
C5 C4 H4 119.7 . . ?
C1 C5 C10 118.3(5) . . ?
C4 C5 C1 118.1(5) . . ?
C4 C5 C10 123.7(5) . . ?
C3 C6 H6 119.5 . . ?
C7 C6 C3 121.1(6) . . ?
C7 C6 H6 119.5 . . ?
C6 C7 H7 119.9 . . ?
C6 C7 C8 120.2(6) . . ?
C8 C7 H7 119.9 . . ?
C7 C8 H8 119.4 . . ?
C9 C8 C7 121.3(7) . . ?
C9 C8 H8 119.4 . . ?
C2 C9 H9 120.3 . . ?
C8 C9 C2 119.5(6) . . ?
C8 C9 H9 120.3 . . ?
C11 C10 C5 175.7(5) . . ?
C10 C11 C12 176.4(5) . . ?
C13 C12 C11 121.9(5) . . ?
C17 C12 C11 118.4(4) . . ?
C17 C12 C13 119.7(5) . . ?
C12 C13 H13 120.3 . . ?
C14 C13 C12 119.5(5) . . ?
C14 C13 H13 120.3 . . ?
C13 C14 H14 119.3 . . ?
C13 C14 C15 121.4(4) . . ?
C15 C14 H14 119.3 . . ?
C14 C15 H15 120.5 . . ?
C14 C15 C16 119.0(5) . . ?
C16 C15 H15 120.5 . . ?
C15 C16 C18 121.7(5) . . ?
C17 C16 C15 120.0(5) . . ?
C17 C16 C18 118.3(4) . . ?
C12 C17 C16 120.4(4) . . ?
C12 C17 H17 119.8 . . ?
C16 C17 H17 119.8 . . ?
C19 C18 C16 174.7(6) . . ?
C18 C19 C20 175.0(6) . . ?
C21 C20 C19 124.2(5) . . ?
C21 C20 C24 117.9(5) . . ?
C24 C20 C19 117.9(5) . . ?
C20 C21 H21 120.3 . . ?
C22 C21 C20 119.3(5) . . ?
C22 C21 H21 120.3 . . ?
C21 C22 H22 119.5 . . ?
C21 C22 C23 121.0(6) . . ?
C23 C22 H22 119.5 . . ?
C22 C23 H23 120.0 . . ?
N2 C23 C22 120.1(5) . . ?
N2 C23 H23 120.0 . . ?
C20 C24 H24 119.2 . . ?
N2 C24 C20 121.6(5) . . ?
N2 C24 H24 119.2 . . ?
C29 C25 H25 119.2 . . ?
N3 C25 H25 119.2 . . ?
N3 C25 C29 121.6(5) . . ?
C27 C26 H26 119.5 . . ?
N3 C26 H26 119.5 . . ?
N3 C26 C27 121.0(6) . . ?
C26 C27 H27 120.2 . . ?
C28 C27 C26 119.7(6) . . ?
C28 C27 H27 120.2 . . ?
C27 C28 H28 119.9 . . ?
C27 C28 C29 120.2(5) . . ?
C29 C28 H28 119.9 . . ?
C25 C29 C28 117.3(5) . . ?
C25 C29 C30 117.6(5) . . ?
C28 C29 C30 125.1(5) . . ?
C31 C30 C29 174.4(6) . . ?
C30 C31 C32 175.0(6) . . ?
C33 C32 C31 122.1(6) . . ?
C37 C32 C31 118.4(5) . . ?
C37 C32 C33 119.4(6) . . ?
C32 C33 H33 120.5 . . ?
C34 C33 C32 118.9(6) . . ?
C34 C33 H33 120.5 . . ?
C33 C34 H34 119.1 . . ?
C35 C34 C33 121.9(5) . . ?
C35 C34 H34 119.1 . . ?
C34 C35 H35 119.8 . . ?
C34 C35 C36 120.5(6) . . ?
C36 C35 H35 119.8 . . ?
C35 C36 C38 122.4(6) . . ?
C37 C36 C35 117.8(6) . . ?
C37 C36 C38 119.7(5) . . ?
C32 C37 C36 121.5(5) . . ?
C32 C37 H37 119.2 . . ?
C36 C37 H37 119.2 . . ?
C39 C38 C36 174.6(6) . . ?
C38 C39 C40 176.4(6) . . ?
C41 C40 C39 123.2(5) . . ?
C41 C40 C44 118.1(6) . . ?
C44 C40 C39 118.7(5) . . ?
C40 C41 H41 120.0 . . ?
C40 C41 C42 120.1(5) . . ?
C42 C41 H41 120.0 . . ?
C41 C42 C43 119.8(5) . . ?
C41 C42 C45 121.1(6) . . ?
C45 C42 C43 119.1(7) . . ?
C48 C43 C42 121.3(5) . . ?
C48 C43 N4 119.9(5) . . ?
N4 C43 C42 118.8(5) . . ?
C40 C44 H44 118.4 . . ?
N4 C44 C40 123.2(5) . . ?
N4 C44 H44 118.4 . . ?
C42 C45 H45 120.3 . . ?
C46 C45 C42 119.4(6) . . ?
C46 C45 H45 120.3 . . ?
C45 C46 H46 120.0 . . ?
C45 C46 C47 120.0(6) . . ?
C47 C46 H46 120.0 . . ?
C46 C47 H47 119.6 . . ?
C46 C47 C48 120.7(7) . . ?
C48 C47 H47 119.6 . . ?
C43 C48 C47 119.5(6) . . ?
C43 C48 H48 120.2 . . ?
C47 C48 H48 120.2 . . ?
C53 C49 H49 118.8 . . ?
N5 C49 H49 118.8 . . ?
N5 C49 C53 122.3(4) . . ?
C51 C50 H50 119.5 . . ?
N5 C50 H50 119.5 . . ?
N5 C50 C51 121.1(4) . . ?
C50 C51 H51 120.0 . . ?
C52 C51 C50 120.1(4) . . ?
C52 C51 H51 120.0 . . ?
C51 C52 H52 120.7 . . ?
C51 C52 C53 118.7(4) . . ?
C53 C52 H52 120.7 . . ?
C49 C53 C52 118.4(4) . . ?
C49 C53 C54 117.5(4) . . ?
C52 C53 C54 124.1(4) . . ?
C55 C54 C53 174.7(4) . . ?
C54 C55 C56 176.0(4) . . ?
C57 C56 C55 124.0(4) . . ?
C60 C56 C55 118.2(4) . . ?
C60 C56 C57 117.8(4) . . ?
C56 C57 H57 120.5 . . ?
C58 C57 C56 118.9(4) . . ?
C58 C57 H57 120.5 . . ?
C57 C58 H58 119.9 . . ?
C57 C58 C59 120.2(4) . . ?
C59 C58 H58 119.9 . . ?
C58 C59 H59 119.3 . . ?
N6 C59 C58 121.4(4) . . ?
N6 C59 H59 119.3 . . ?
C56 C60 H60 118.7 . . ?
N6 C60 C56 122.5(4) . . ?
N6 C60 H60 118.7 . . ?
C65 C61 H61 118.9 . . ?
N7 C61 H61 118.9 . . ?
N7 C61 C65 122.2(3) . . ?
C63 C62 H62 119.0 . . ?
N7 C62 H62 119.0 . . ?
N7 C62 C63 122.0(4) . . ?
C62 C63 H63 120.2 . . ?
C62 C63 C64 119.5(4) . . ?
C64 C63 H63 120.2 . . ?
C63 C64 H64 120.7 . . ?
C63 C64 C65 118.7(4) . . ?
C65 C64 H64 120.7 . . ?
C61 C65 C66 118.1(3) . . ?
C64 C65 C61 118.7(4) . . ?
C64 C65 C66 123.2(4) . . ?
C67 C66 C65 176.2(4) . . ?
C66 C67 C68 174.2(4) . . ?
C69 C68 C67 123.9(3) . . ?
C72 C68 C67 117.5(3) . . ?
C72 C68 C69 118.7(4) . . ?
C68 C69 H69 120.7 . . ?
C70 C69 C68 118.5(4) . . ?
C70 C69 H69 120.7 . . ?
C69 C70 H70 120.1 . . ?
C69 C70 C71 119.8(4) . . ?
C71 C70 H70 120.1 . . ?
C70 C71 H71 119.3 . . ?
N8 C71 C70 121.4(4) . . ?
N8 C71 H71 119.3 . . ?
C68 C72 H72 119.0 . . ?
N8 C72 C68 122.0(4) . . ?
N8 C72 H72 119.0 . . ?
C1 N1 C2 120.3(4) . . ?
C1 N1 Pd1 117.2(3) . . ?
C2 N1 Pd1 122.3(3) . . ?
C23 N2 Pd2 122.7(3) . . ?
C24 N2 C23 120.2(4) . . ?
C24 N2 Pd2 117.1(3) . . ?
C25 N3 C26 120.3(4) . . ?
C25 N3 Pd1 116.5(3) . . ?
C26 N3 Pd1 123.2(4) . . ?
C43 N4 Pd2 122.2(4) . . ?
C44 N4 C43 120.0(4) . . ?
C44 N4 Pd2 117.8(3) . . ?
C49 N5 C50 119.4(4) . . ?
C49 N5 Pd1 118.3(3) . . ?
C50 N5 Pd1 122.3(3) . . ?
C59 N6 Pd2 122.2(3) . . ?
C60 N6 C59 119.0(4) . . ?
C60 N6 Pd2 118.7(3) . . ?
C61 N7 Pd1 118.8(3) . . ?
C62 N7 C61 118.9(3) . . ?
C62 N7 Pd1 122.3(3) . . ?
C71 N8 C72 119.5(3) . . ?
C71 N8 Pd2 122.8(3) . . ?
C72 N8 Pd2 117.7(3) . . ?
N3 Pd1 N1 90.10(14) . . ?
N3 Pd1 N5 87.98(14) . . ?
N3 Pd1 N7 176.32(15) . . ?
N5 Pd1 N1 175.45(14) . . ?
N5 Pd1 N7 91.55(13) . . ?
N7 Pd1 N1 90.10(13) . . ?
N2 Pd2 N4 90.47(15) . . ?
N2 Pd2 N6 176.63(14) . . ?
N6 Pd2 N4 89.66(15) . . ?
N8 Pd2 N2 88.45(14) . . ?
N8 Pd2 N4 176.08(14) . . ?
N8 Pd2 N6 91.19(13) . . ?
F1 B1 F3 118.2(6) . . ?
F1 B1 F4 105.3(6) . . ?
F2 B1 F1 111.7(7) . . ?
F2 B1 F3 105.4(5) . . ?
F2 B1 F4 104.7(8) . . ?
F4 B1 F3 110.8(8) . . ?
F5 B2 F6 107.0(6) . . ?
F5 B2 F7 106.2(8) . . ?
F5 B2 F8 108.0(7) . . ?
F6 B2 F8 115.6(7) . . ?
F7 B2 F6 111.6(6) . . ?
F7 B2 F8 108.0(5) . . ?
F9 B3 F10A 101.3(4) . . ?
F10 B3 F9 100.3(6) . . ?
F11 B3 F9 111.4(5) . . ?
F11 B3 F10 112.3(8) . . ?
F11 B3 F12 112.1(9) . . ?
F12 B3 F9 108.2(6) . . ?
F12 B3 F10 111.9(11) . . ?
F11A B3 F9 117.5(5) . . ?
F11A B3 F10A 108.0(6) . . ?
F11A B3 F12A 106.7(7) . . ?
F12A B3 F9 113.6(6) . . ?
F12A B3 F10A 109.4(8) . . ?
F13 B4 F14 112.8(13) . . ?
F13 B4 F15 94.4(12) . . ?
F13 B4 F16 131.8(15) . . ?
F14 B4 F15 108.4(13) . . ?
F16 B4 F14 102.5(12) . . ?
F16 B4 F15 104.8(14) . . ?
F13A B4A F14A 107.6(14) . . ?
F13A B4A F16A 106.8(15) . . ?
F14A B4A F16A 113.4(16) . . ?
F15A B4A F13A 113.1(14) . . ?
F15A B4A F14A 108.8(14) . . ?
F15A B4A F16A 107.2(15) . . ?
H73A C73 H73B 109.5 . . ?
H73A C73 H73C 109.5 . . ?
H73B C73 H73C 109.5 . . ?
C74 C73 H73A 109.5 . . ?
C74 C73 H73B 109.5 . . ?
C74 C73 H73C 109.5 . . ?
N9 C74 C73 178.1(10) . . ?
H75A C75 H75B 109.5 . . ?
H75A C75 H75C 109.5 . . ?
H75B C75 H75C 109.5 . . ?
C76 C75 H75A 109.5 . . ?
C76 C75 H75B 109.5 . . ?
C76 C75 H75C 109.5 . . ?
N10 C76 C75 177.9(7) . . ?
H77A C77 H77B 109.5 . . ?
H77A C77 H77C 109.5 . . ?
H77B C77 H77C 109.5 . . ?
C78 C77 H77A 109.5 . . ?
C78 C77 H77B 109.5 . . ?
C78 C77 H77C 109.5 . . ?
N11 C78 C77 177.3(7) . . ?
H79A C79 H79B 109.5 . . ?
H79A C79 H79C 109.5 . . ?
H79B C79 H79C 109.5 . . ?
C80 C79 H79A 109.5 . . ?
C80 C79 H79B 109.5 . . ?
C80 C79 H79C 109.5 . . ?
N12 C80 C79 170(2) . . ?
H79D C79A H79E 109.5 . . ?
H79D C79A H79F 109.5 . . ?
H79E C79A H79F 109.5 . . ?
C80A C79A H79D 109.5 . . ?
C80A C79A H79E 109.5 . . ?
C80A C79A H79F 109.5 . . ?
N12A C80A C79A 138(2) . . ?

loop_
_geom_bond_atom_site_label_1
_geom_bond_atom_site_label_2
_geom_bond_distance
_geom_bond_site_symmetry_2
_geom_bond_publ_flag
C1 H1 0.9500 . ?
C1 C5 1.415(6) . ?
C1 N1 1.325(6) . ?
C2 C3 1.427(7) . ?
C2 C9 1.398(8) . ?
C2 N1 1.377(6) . ?
C3 C4 1.400(9) . ?
C3 C6 1.431(8) . ?
C4 H4 0.9500 . ?
C4 C5 1.371(8) . ?
C5 C10 1.434(7) . ?
C6 H6 0.9500 . ?
C6 C7 1.358(11) . ?
C7 H7 0.9500 . ?
C7 C8 1.393(10) . ?
C8 H8 0.9500 . ?
C8 C9 1.383(8) . ?
C9 H9 0.9500 . ?
C10 C11 1.196(8) . ?
C11 C12 1.432(8) . ?
C12 C13 1.402(6) . ?
C12 C17 1.397(7) . ?
C13 H13 0.9500 . ?
C13 C14 1.391(8) . ?
C14 H14 0.9500 . ?
C14 C15 1.393(7) . ?
C15 H15 0.9500 . ?
C15 C16 1.403(6) . ?
C16 C17 1.399(8) . ?
C16 C18 1.424(7) . ?
C17 H17 0.9500 . ?
C18 C19 1.206(8) . ?
C19 C20 1.420(7) . ?
C20 C21 1.393(8) . ?
C20 C24 1.396(6) . ?
C21 H21 0.9500 . ?
C21 C22 1.355(9) . ?
C22 H22 0.9500 . ?
C22 C23 1.378(8) . ?
C23 H23 0.9500 . ?
C23 N2 1.346(6) . ?
C24 H24 0.9500 . ?
C24 N2 1.339(6) . ?
C25 H25 0.9500 . ?
C25 C29 1.401(6) . ?
C25 N3 1.326(6) . ?
C26 H26 0.9500 . ?
C26 C27 1.377(8) . ?
C26 N3 1.352(6) . ?
C27 H27 0.9500 . ?
C27 C28 1.356(10) . ?
C28 H28 0.9500 . ?
C28 C29 1.404(9) . ?
C29 C30 1.423(9) . ?
C30 C31 1.216(10) . ?
C31 C32 1.423(10) . ?
C32 C33 1.400(7) . ?
C32 C37 1.388(10) . ?
C33 H33 0.9500 . ?
C33 C34 1.384(10) . ?
C34 H34 0.9500 . ?
C34 C35 1.362(10) . ?
C35 H35 0.9500 . ?
C35 C36 1.407(7) . ?
C36 C37 1.399(9) . ?
C36 C38 1.426(9) . ?
C37 H37 0.9500 . ?
C38 C39 1.204(9) . ?
C39 C40 1.421(9) . ?
C40 C41 1.363(9) . ?
C40 C44 1.415(6) . ?
C41 H41 0.9500 . ?
C41 C42 1.392(10) . ?
C42 C43 1.423(7) . ?
C42 C45 1.393(9) . ?
C43 C48 1.340(8) . ?
C43 N4 1.380(6) . ?
C44 H44 0.9500 . ?
C44 N4 1.317(7) . ?
C45 H45 0.9500 . ?
C45 C46 1.388(11) . ?
C46 H46 0.9500 . ?
C46 C47 1.392(11) . ?
C47 H47 0.9500 . ?
C47 C48 1.394(8) . ?
C48 H48 0.9500 . ?
C49 H49 0.9500 . ?
C49 C53 1.389(6) . ?
C49 N5 1.333(5) . ?
C50 H50 0.9500 . ?
C50 C51 1.379(7) . ?
C50 N5 1.351(5) . ?
C51 H51 0.9500 . ?
C51 C52 1.377(7) . ?
C52 H52 0.9500 . ?
C52 C53 1.395(6) . ?
C53 C54 1.428(6) . ?
C54 C55 1.206(6) . ?
C55 C56 1.420(6) . ?
C56 C57 1.404(6) . ?
C56 C60 1.401(6) . ?
C57 H57 0.9500 . ?
C57 C58 1.365(7) . ?
C58 H58 0.9500 . ?
C58 C59 1.385(7) . ?
C59 H59 0.9500 . ?
C59 N6 1.348(5) . ?
C60 H60 0.9500 . ?
C60 N6 1.334(6) . ?
C61 H61 0.9500 . ?
C61 C65 1.391(5) . ?
C61 N7 1.342(5) . ?
C62 H62 0.9500 . ?
C62 C63 1.380(6) . ?
C62 N7 1.340(5) . ?
C63 H63 0.9500 . ?
C63 C64 1.387(6) . ?
C64 H64 0.9500 . ?
C64 C65 1.387(5) . ?
C65 C66 1.429(5) . ?
C66 C67 1.197(6) . ?
C67 C68 1.430(5) . ?
C68 C69 1.397(5) . ?
C68 C72 1.387(5) . ?
C69 H69 0.9500 . ?
C69 C70 1.382(6) . ?
C70 H70 0.9500 . ?
C70 C71 1.386(6) . ?
C71 H71 0.9500 . ?
C71 N8 1.339(5) . ?
C72 H72 0.9500 . ?
C72 N8 1.345(5) . ?
N1 Pd1 2.040(3) . ?
N2 Pd2 2.033(4) . ?
N3 Pd1 2.029(4) . ?
N4 Pd2 2.039(3) . ?
N5 Pd1 2.032(3) . ?
N6 Pd2 2.034(3) . ?
N7 Pd1 2.034(3) . ?
N8 Pd2 2.028(3) . ?
B1 F1 1.327(8) . ?
B1 F2 1.325(8) . ?
B1 F3 1.393(7) . ?
B1 F4 1.337(10) . ?
B2 F5 1.306(8) . ?
B2 F6 1.359(7) . ?
B2 F7 1.335(8) . ?
B2 F8 1.393(9) . ?
B3 F9 1.395(6) . ?
B3 F10 1.378(9) . ?
B3 F11 1.341(8) . ?
B3 F12 1.364(9) . ?
B3 F10A 1.405(7) . ?
B3 F11A 1.358(8) . ?
B3 F12A 1.366(8) . ?
B4 F13 1.336(12) . ?
B4 F14 1.364(12) . ?
B4 F15 1.375(12) . ?
B4 F16 1.345(12) . ?
B4A F13A 1.332(12) . ?
B4A F14A 1.344(12) . ?
B4A F15A 1.317(12) . ?
B4A F16A 1.357(12) . ?
C73 H73A 0.9800 . ?
C73 H73B 0.9800 . ?
C73 H73C 0.9800 . ?
C73 C74 1.458(11) . ?
C74 N9 1.134(8) . ?
C75 H75A 0.9800 . ?
C75 H75B 0.9800 . ?
C75 H75C 0.9800 . ?
C75 C76 1.455(11) . ?
C76 N10 1.128(8) . ?
C77 H77A 0.9800 . ?
C77 H77B 0.9800 . ?
C77 H77C 0.9800 . ?
C77 C78 1.489(10) . ?
C78 N11 1.129(7) . ?
C79 H79A 0.9800 . ?
C79 H79B 0.9800 . ?
C79 H79C 0.9800 . ?
C79 C80 1.450(9) . ?
C80 N12 1.147(10) . ?
C79A H79D 0.9800 . ?
C79A H79E 0.9800 . ?
C79A H79F 0.9800 . ?
C79A C80A 1.460(10) . ?
C80A N12A 1.171(10) . ?

loop_
_geom_torsion_atom_site_label_1
_geom_torsion_atom_site_label_2
_geom_torsion_atom_site_label_3
_geom_torsion_atom_site_label_4
_geom_torsion
_geom_torsion_site_symmetry_1
_geom_torsion_site_symmetry_2
_geom_torsion_site_symmetry_3
_geom_torsion_site_symmetry_4
_geom_torsion_publ_flag
C2 C3 C4 C5 -1.5(8) . . . . ?
C2 C3 C6 C7 -0.7(11) . . . . ?
C3 C2 C9 C8 -2.2(9) . . . . ?
C3 C2 N1 C1 -3.0(7) . . . . ?
C3 C2 N1 Pd1 173.1(4) . . . . ?
C3 C4 C5 C1 -1.0(8) . . . . ?
C3 C4 C5 C10 178.2(5) . . . . ?
C3 C6 C7 C8 -1.3(14) . . . . ?
C4 C3 C6 C7 178.7(8) . . . . ?
C5 C1 N1 C2 0.4(6) . . . . ?
C5 C1 N1 Pd1 -175.9(3) . . . . ?
C6 C3 C4 C5 179.2(6) . . . . ?
C6 C7 C8 C9 1.6(14) . . . . ?
C7 C8 C9 C2 0.2(12) . . . . ?
C9 C2 C3 C4 -177.0(5) . . . . ?
C9 C2 C3 C6 2.4(8) . . . . ?
C9 C2 N1 C1 177.5(5) . . . . ?
C9 C2 N1 Pd1 -6.3(6) . . . . ?
C11 C12 C13 C14 -178.2(4) . . . . ?
C11 C12 C17 C16 177.6(4) . . . . ?
C12 C13 C14 C15 -0.4(7) . . . . ?
C13 C12 C17 C16 -1.9(6) . . . . ?
C13 C14 C15 C16 -0.1(7) . . . . ?
C14 C15 C16 C17 -0.4(7) . . . . ?
C14 C15 C16 C18 -179.4(4) . . . . ?
C15 C16 C17 C12 1.4(6) . . . . ?
C17 C12 C13 C14 1.4(6) . . . . ?
C18 C16 C17 C12 -179.6(4) . . . . ?
C19 C20 C21 C22 -178.9(6) . . . . ?
C19 C20 C24 N2 179.4(4) . . . . ?
C20 C21 C22 C23 0.1(10) . . . . ?
C20 C24 N2 C23 -0.9(6) . . . . ?
C20 C24 N2 Pd2 -179.7(3) . . . . ?
C21 C20 C24 N2 0.2(7) . . . . ?
C21 C22 C23 N2 -0.8(10) . . . . ?
C22 C23 N2 C24 1.2(8) . . . . ?
C22 C23 N2 Pd2 179.9(5) . . . . ?
C24 C20 C21 C22 0.2(9) . . . . ?
C26 C27 C28 C29 -1.4(12) . . . . ?
C27 C26 N3 C25 0.5(9) . . . . ?
C27 C26 N3 Pd1 178.9(5) . . . . ?
C27 C28 C29 C25 1.6(9) . . . . ?
C27 C28 C29 C30 -176.0(6) . . . . ?
C29 C25 N3 C26 -0.2(7) . . . . ?
C29 C25 N3 Pd1 -178.8(4) . . . . ?
C31 C32 C33 C34 175.4(5) . . . . ?
C31 C32 C37 C36 -175.1(5) . . . . ?
C32 C33 C34 C35 -1.0(8) . . . . ?
C33 C32 C37 C36 1.0(7) . . . . ?
C33 C34 C35 C36 1.9(8) . . . . ?
C34 C35 C36 C37 -1.4(7) . . . . ?
C34 C35 C36 C38 -178.7(5) . . . . ?
C35 C36 C37 C32 0.0(7) . . . . ?
C37 C32 C33 C34 -0.5(8) . . . . ?
C38 C36 C37 C32 177.4(4) . . . . ?
C39 C40 C41 C42 177.9(5) . . . . ?
C39 C40 C44 N4 -179.4(4) . . . . ?
C40 C41 C42 C43 1.3(8) . . . . ?
C40 C41 C42 C45 -176.2(6) . . . . ?
C40 C44 N4 C43 1.9(7) . . . . ?
C40 C44 N4 Pd2 -176.9(3) . . . . ?
C41 C40 C44 N4 1.6(7) . . . . ?
C41 C42 C43 C48 -175.9(5) . . . . ?
C41 C42 C43 N4 2.1(8) . . . . ?
C41 C42 C45 C46 177.2(7) . . . . ?
C42 C43 C48 C47 -1.3(9) . . . . ?
C42 C43 N4 C44 -3.6(7) . . . . ?
C42 C43 N4 Pd2 175.1(4) . . . . ?
C42 C45 C46 C47 -1.2(12) . . . . ?
C43 C42 C45 C46 -0.4(10) . . . . ?
C44 C40 C41 C42 -3.1(7) . . . . ?
C45 C42 C43 C48 1.7(9) . . . . ?
C45 C42 C43 N4 179.7(5) . . . . ?
C45 C46 C47 C48 1.6(12) . . . . ?
C46 C47 C48 C43 -0.3(11) . . . . ?
C48 C43 N4 C44 174.4(5) . . . . ?
C48 C43 N4 Pd2 -6.9(7) . . . . ?
C50 C51 C52 C53 2.7(7) . . . . ?
C51 C50 N5 C49 -1.3(6) . . . . ?
C51 C50 N5 Pd1 -179.8(3) . . . . ?
C51 C52 C53 C49 -1.6(6) . . . . ?
C51 C52 C53 C54 179.9(4) . . . . ?
C53 C49 N5 C50 2.4(6) . . . . ?
C53 C49 N5 Pd1 -179.0(3) . . . . ?
C55 C56 C57 C58 178.0(5) . . . . ?
C55 C56 C60 N6 -176.7(4) . . . . ?
C56 C57 C58 C59 -1.0(8) . . . . ?
C56 C60 N6 C59 -2.0(6) . . . . ?
C56 C60 N6 Pd2 177.7(3) . . . . ?
C57 C56 C60 N6 1.0(6) . . . . ?
C57 C58 C59 N6 0.0(8) . . . . ?
C58 C59 N6 C60 1.5(7) . . . . ?
C58 C59 N6 Pd2 -178.2(4) . . . . ?
C60 C56 C57 C58 0.5(7) . . . . ?
C62 C63 C64 C65 0.3(7) . . . . ?
C63 C62 N7 C61 1.2(6) . . . . ?
C63 C62 N7 Pd1 -178.5(4) . . . . ?
C63 C64 C65 C61 -0.4(6) . . . . ?
C63 C64 C65 C66 177.7(4) . . . . ?
C65 C61 N7 C62 -1.4(6) . . . . ?
C65 C61 N7 Pd1 178.3(3) . . . . ?
C67 C68 C69 C70 179.6(4) . . . . ?
C67 C68 C72 N8 178.2(4) . . . . ?
C68 C69 C70 C71 1.5(7) . . . . ?
C68 C72 N8 C71 2.7(6) . . . . ?
C68 C72 N8 Pd2 -178.0(3) . . . . ?
C69 C68 C72 N8 -1.9(6) . . . . ?
C69 C70 C71 N8 -0.7(7) . . . . ?
C70 C71 N8 C72 -1.4(6) . . . . ?
C70 C71 N8 Pd2 179.4(3) . . . . ?
C72 C68 C69 C70 -0.2(6) . . . . ?
N1 C1 C5 C4 1.7(7) . . . . ?
N1 C1 C5 C10 -177.6(4) . . . . ?
N1 C2 C3 C4 3.5(8) . . . . ?
N1 C2 C3 C6 -177.1(5) . . . . ?
N1 C2 C9 C8 177.3(6) . . . . ?
N3 C25 C29 C28 -0.8(7) . . . . ?
N3 C25 C29 C30 177.0(4) . . . . ?
N3 C26 C27 C28 0.3(11) . . . . ?
N4 C43 C48 C47 -179.3(6) . . . . ?
N5 C49 C53 C52 -0.9(6) . . . . ?
N5 C49 C53 C54 177.7(4) . . . . ?
N5 C50 C51 C52 -1.2(7) . . . . ?
N7 C61 C65 C64 1.0(6) . . . . ?
N7 C61 C65 C66 -177.2(4) . . . . ?
N7 C62 C63 C64 -0.7(7) . . . . ?

loop_
_exptl_oxdiff_crystal_face_indexfrac_h
_exptl_oxdiff_crystal_face_indexfrac_k
_exptl_oxdiff_crystal_face_indexfrac_l
_exptl_oxdiff_crystal_face_x
_exptl_oxdiff_crystal_face_y
_exptl_oxdiff_crystal_face_z
2.5614 8.1375 2.9690 -0.8264 0.3930 0.4032
4.1975 8.5303 -6.4026 -0.8464 0.4036 -0.3473
-3.6447 -8.9913 1.8441 0.9024 -0.4297 -0.0308
7.1763 -8.4405 4.1360 0.4298 0.9023 0.0341
-0.9105 -1.5808 12.8530 0.0678 0.1399 0.9878
4.9085 -3.2838 -9.7302 0.1791 0.3784 -0.9082
1.5780 0.8307 -12.6453 -0.0295 -0.0593 -0.9978
6.9263 0.9535 3.6854 -0.3726 0.8986 0.2316
-0.5921 11.9443 -2.6710 -0.9930 -0.0786 0.0886
-1.9216 6.5831 8.0993 -0.5645 -0.0437 0.8243
-3.9739 10.6362 -8.6422 -0.7043 -0.6029 -0.3748
-5.1852 11.3522 -3.8506 -0.7596 -0.6494 0.0359
3.6919 9.0006 -2.1173 -0.9028 0.4300 0.0089
-5.3081 -0.1132 10.5996 0.1238 -0.4213 0.8984
3.4364 -0.2140 -11.8759 -0.0148 0.1727 -0.9849
-3.5661 9.7978 3.8506 -0.7475 -0.3109 0.5870

loop_
_smtbx_masks_void_nr
_smtbx_masks_void_average_x
_smtbx_masks_void_average_y
_smtbx_masks_void_average_z
_smtbx_masks_void_volume
_smtbx_masks_void_count_electrons
_smtbx_masks_void_content
1 0.254 -0.012 0.234 182.9 52.4 ?
2 -0.254 0.012 0.766 182.9 53.2 ?
3 0.149 0.658 0.355 9.3 0.3 ?
4 0.250 0.008 0.955 9.5 0.0 ?
5 0.500 0.500 0.500 117.9 37.5 ?
6 0.750 0.992 0.045 9.5 0.0 ?
7 0.851 0.342 0.645 9.3 0.0 ?
